data_7704566
loop_
_publ_author_name
'Kordestani, Nazanin'
'Amiri Rudbari, Hadi'
'Bruno, Giuseppe'
'Rosario, Scopelliti'
'Braun, Jason D.'
'Herbert, David E.'
'Blacque, Olivier'
'Correia, Isabel'
'Zaman, Mohammad Al-Moktadir'
'Bindu, Mortuza Mamun'
'Janiak, Christoph'
'Enamullah, Mohammed'

_publ_section_title
;
 Solid-state to solution helicity inversion of pseudotetrahedral chiral
 copper(ii) complexes with 2,4-dihalo-salicylaldiminate ligands.
;
_journal_issue 24
_journal_name_full 'Dalton transactions (Cambridge, England : 2003)'
_journal_page_first 8247
_journal_page_last 8264
_journal_paper_doi 10.1039/d0dt01649g
_journal_volume 49
_journal_year 2020
_chemical_absolute_configuration rmad
_chemical_formula_sum 'C30 H24 Br4 Cu N2 O2'
_chemical_formula_weight 827.69
_space_group_crystal_system monoclinic
_space_group_IT_number 5
_space_group_name_Hall 'I 2y'
_space_group_name_H-M_alt 'I 1 2 1'
_atom_sites_solution_hydrogens geom
_audit_creation_method SHELXL-2016/6
_audit_update_record
;
2019-07-26 deposited with the CCDC.	2020-06-02 downloaded from the CCDC.
;
_cell_angle_alpha 90
_cell_angle_beta 106.74(3)
_cell_angle_gamma 90
_cell_formula_units_Z 2
_cell_length_a 10.427(2)
_cell_length_b 10.778(2)
_cell_length_c 13.058(3)
_cell_measurement_reflns_used 9468
_cell_measurement_temperature 298(2)
_cell_measurement_theta_max 31.60
_cell_measurement_theta_min 2.21
_cell_volume 1405.3(5)
_computing_cell_refinement 'SAINT (Bruker, 2007)'
_computing_data_collection 'APEX2 (Bruker, 2007)'
_computing_data_reduction 'SAINT (Bruker, 2007)'
_computing_structure_refinement 'SHELXL-2016/6 (Sheldrick, 2016)'
_computing_structure_solution 'SHELXS97 (Sheldrick, 2008)'
_diffrn_ambient_temperature 298(2)
_diffrn_measured_fraction_theta_full 0.997
_diffrn_measured_fraction_theta_max 0.998
_diffrn_measurement_device_type 'Bruker APEX-II CCD'
_diffrn_radiation_type MoK\a
_diffrn_radiation_wavelength 0.71073
_diffrn_reflns_av_R_equivalents 0.0263
_diffrn_reflns_av_unetI/netI 0.0292
_diffrn_reflns_Laue_measured_fraction_full 0.997
_diffrn_reflns_Laue_measured_fraction_max 0.998
_diffrn_reflns_limit_h_max 13
_diffrn_reflns_limit_h_min -13
_diffrn_reflns_limit_k_max 13
_diffrn_reflns_limit_k_min -13
_diffrn_reflns_limit_l_max 16
_diffrn_reflns_limit_l_min -16
_diffrn_reflns_number 14689
_diffrn_reflns_point_group_measured_fraction_full 0.998
_diffrn_reflns_point_group_measured_fraction_max 0.998
_diffrn_reflns_theta_full 25.242
_diffrn_reflns_theta_max 26.996
_diffrn_reflns_theta_min 2.495
_exptl_absorpt_coefficient_mu 6.496
_exptl_absorpt_correction_T_max 0.443
_exptl_absorpt_correction_T_min 0.312
_exptl_absorpt_correction_type multi-scan
_exptl_absorpt_process_details 'SADABS; Bruker, 2008'
_exptl_crystal_colour green
_exptl_crystal_density_diffrn 1.956
_exptl_crystal_description irregular
_exptl_crystal_F_000 806
_exptl_crystal_size_max 0.29
_exptl_crystal_size_mid 0.19
_exptl_crystal_size_min 0.17
_refine_diff_density_max 0.460
_refine_diff_density_min -0.200
_refine_diff_density_rms 0.054
_refine_ls_abs_structure_details
;
 Refined as an inversion twin.
;
_refine_ls_abs_structure_Flack 0.020(9)
_refine_ls_extinction_method none
_refine_ls_goodness_of_fit_ref 1.037
_refine_ls_hydrogen_treatment constr
_refine_ls_matrix_type full
_refine_ls_number_parameters 178
_refine_ls_number_reflns 3060
_refine_ls_number_restraints 1
_refine_ls_restrained_S_all 1.037
_refine_ls_R_factor_all 0.0207
_refine_ls_R_factor_gt 0.0185
_refine_ls_shift/su_max 0.002
_refine_ls_shift/su_mean 0.000
_refine_ls_structure_factor_coef Fsqd
_refine_ls_weighting_details 'w=1/[\s^2^(Fo^2^)+(0.0194P)^2^] where P=(Fo^2^+2Fc^2^)/3'
_refine_ls_weighting_scheme calc
_refine_ls_wR_factor_gt 0.0424
_refine_ls_wR_factor_ref 0.0430
_reflns_Friedel_coverage 0.898
_reflns_Friedel_fraction_full 0.998
_reflns_Friedel_fraction_max 0.999
_reflns_number_gt 2885
_reflns_number_total 3060
_reflns_threshold_expression 'I > 2\s(I)'
_cod_data_source_file d0dt01649g2.cif
_cod_data_source_block shelx_CCDC1
_cod_depositor_comments 'Adding full bibliography for 7704565--7704573.cif.'
_cod_original_sg_symbol_H-M 'I 2'
_cod_database_code 7704566
_shelx_shelxl_version_number 2016/6
_shelx_space_group_comment
;
The symmetry employed for this shelxl refinement is uniquely defined
by the following loop, which should always be used as a source of
symmetry information in preference to the above space-group names.
They are only intended as comments.
;

loop_
_space_group_symop_operation_xyz
'x, y, z'
'-x, y, -z'
'x+1/2, y+1/2, z+1/2'
'-x+1/2, y+1/2, -z+1/2'

loop_
_atom_site_label
_atom_site_type_symbol
_atom_site_fract_x
_atom_site_fract_y
_atom_site_fract_z
_atom_site_U_iso_or_equiv
_atom_site_adp_type
_atom_site_occupancy
_atom_site_site_symmetry_order
_atom_site_calc_flag
_atom_site_refinement_flags_posn
_atom_site_refinement_flags_adp
_atom_site_refinement_flags_occupancy
_atom_site_disorder_assembly
_atom_site_disorder_group
Cu1 Cu 0.500000 0.89077(5) 0.500000 0.02730(12) Uani 1 2 d S T P . .
Br1 Br 0.44555(3) 0.72782(3) 0.82740(3) 0.04020(10) Uani 1 1 d . . . . .
Br2 Br 0.83694(4) 1.07064(4) 1.05062(3) 0.05372(13) Uani 1 1 d . . . . .
C9 C 0.8088(3) 0.8969(4) 0.4197(3) 0.0431(8) Uani 1 1 d . . . . .
H9A H 0.853646 0.922295 0.368473 0.065 Uiso 1 1 calc R U . . .
H9B H 0.871081 0.855119 0.478128 0.065 Uiso 1 1 calc R U . . .
H9C H 0.736737 0.841587 0.386125 0.065 Uiso 1 1 calc R U . . .
C7 C 0.5964(3) 0.8805(3) 0.7276(2) 0.0260(6) Uani 1 1 d . . . . .
O1 O 0.5177(2) 0.8356(2) 0.63990(17) 0.0301(4) Uani 1 1 d . . . . .
N1 N 0.6835(2) 0.9697(2) 0.5409(2) 0.0277(5) Uani 1 1 d . . . . .
C6 C 0.5813(3) 0.8457(3) 0.8274(3) 0.0284(6) Uani 1 1 d . . . . .
C2 C 0.6999(3) 0.9671(3) 0.7312(2) 0.0280(6) Uani 1 1 d . . . . .
C10 C 0.6588(3) 1.0892(3) 0.3756(3) 0.0313(7) Uani 1 1 d . . . . .
C3 C 0.7720(3) 1.0214(3) 0.8289(3) 0.0329(7) Uani 1 1 d . . . . .
H3 H 0.836796 1.081075 0.829778 0.040 Uiso 1 1 calc R U . . .
C4 C 0.7479(3) 0.9875(3) 0.9222(3) 0.0347(7) Uani 1 1 d . . . . .
C15 C 0.5937(4) 1.1876(3) 0.4080(4) 0.0486(9) Uani 1 1 d . . . . .
H15 H 0.608444 1.203444 0.480525 0.058 Uiso 1 1 calc R U . . .
C1 C 0.7387(3) 1.0012(3) 0.6372(3) 0.0300(6) Uani 1 1 d . . . . .
H1 H 0.813314 1.052396 0.648725 0.036 Uiso 1 1 calc R U . . .
C8 C 0.7528(3) 1.0107(3) 0.4615(3) 0.0315(7) Uani 1 1 d . . . . .
H8 H 0.828677 1.063025 0.499082 0.038 Uiso 1 1 calc R U . . .
C11 C 0.6392(3) 1.0709(3) 0.2675(3) 0.0382(7) Uani 1 1 d . . . . .
H11 H 0.683231 1.006427 0.244309 0.046 Uiso 1 1 calc R U . . .
C12 C 0.5542(4) 1.1483(4) 0.1934(3) 0.0520(10) Uani 1 1 d . . . . .
H12 H 0.542478 1.135951 0.120746 0.062 Uiso 1 1 calc R U . . .
C5 C 0.6540(3) 0.8963(4) 0.9232(2) 0.0343(7) Uani 1 1 d . . . . .
H5 H 0.640653 0.870042 0.987239 0.041 Uiso 1 1 calc R U . . .
C13 C 0.4876(4) 1.2421(4) 0.2259(4) 0.0572(10) Uani 1 1 d . . . . .
H13 H 0.429181 1.292390 0.175655 0.069 Uiso 1 1 calc R U . . .
C14 C 0.5070(5) 1.2623(4) 0.3329(4) 0.0632(12) Uani 1 1 d . . . . .
H14 H 0.461673 1.326442 0.355139 0.076 Uiso 1 1 calc R U . . .

loop_
_atom_site_aniso_label
_atom_site_aniso_U_11
_atom_site_aniso_U_22
_atom_site_aniso_U_33
_atom_site_aniso_U_23
_atom_site_aniso_U_13
_atom_site_aniso_U_12
Cu1 0.0227(2) 0.0399(3) 0.0194(3) 0.000 0.00618(19) 0.000
Br1 0.04292(17) 0.04737(18) 0.03277(18) 0.00388(16) 0.01482(13) -0.01058(15)
Br2 0.0496(2) 0.0763(3) 0.0318(2) -0.0232(2) 0.00640(15) -0.0088(2)
C9 0.0375(17) 0.055(2) 0.043(2) 0.006(2) 0.0209(16) 0.0115(17)
C7 0.0227(12) 0.0293(15) 0.0256(15) 0.0006(12) 0.0061(11) 0.0026(11)
O1 0.0309(10) 0.0385(11) 0.0202(11) -0.0015(9) 0.0062(9) -0.0076(9)
N1 0.0233(11) 0.0339(13) 0.0276(13) 0.0025(11) 0.0100(10) -0.0021(10)
C6 0.0270(14) 0.0333(15) 0.0259(16) 0.0003(13) 0.0089(12) -0.0017(12)
C2 0.0273(13) 0.0325(15) 0.0237(15) -0.0025(12) 0.0064(12) 0.0001(12)
C10 0.0301(15) 0.0336(17) 0.0336(16) 0.0031(14) 0.0144(13) -0.0066(12)
C3 0.0276(15) 0.0397(18) 0.0296(16) -0.0058(14) 0.0053(13) -0.0037(12)
C4 0.0314(15) 0.0461(18) 0.0239(16) -0.0125(14) 0.0036(13) -0.0003(14)
C15 0.066(2) 0.040(2) 0.046(2) 0.0015(16) 0.027(2) 0.0043(17)
C1 0.0247(14) 0.0355(16) 0.0297(17) -0.0019(13) 0.0075(12) -0.0056(12)
C8 0.0245(14) 0.0437(18) 0.0293(16) -0.0005(13) 0.0125(12) -0.0073(12)
C11 0.0428(17) 0.0396(17) 0.0352(17) 0.0024(16) 0.0160(14) -0.0074(15)
C12 0.056(2) 0.062(3) 0.036(2) 0.0145(19) 0.0100(17) -0.0127(19)
C5 0.0355(15) 0.0468(17) 0.0217(15) -0.0007(15) 0.0101(12) 0.0029(14)
C13 0.061(2) 0.052(2) 0.060(3) 0.026(2) 0.020(2) 0.009(2)
C14 0.072(3) 0.048(2) 0.077(3) 0.020(2) 0.033(2) 0.021(2)

loop_
_atom_type_symbol
_atom_type_description
_atom_type_scat_dispersion_real
_atom_type_scat_dispersion_imag
_atom_type_scat_source
C C 0.0033 0.0016 'International Tables Vol C Tables 4.2.6.8 and 6.1.1.4'
H H 0.0000 0.0000 'International Tables Vol C Tables 4.2.6.8 and 6.1.1.4'
N N 0.0061 0.0033 'International Tables Vol C Tables 4.2.6.8 and 6.1.1.4'
O O 0.0106 0.0060 'International Tables Vol C Tables 4.2.6.8 and 6.1.1.4'
Cu Cu 0.3201 1.2651 'International Tables Vol C Tables 4.2.6.8 and 6.1.1.4'
Br Br -0.2901 2.4595 'International Tables Vol C Tables 4.2.6.8 and 6.1.1.4'

loop_
_geom_angle_atom_site_label_1
_geom_angle_atom_site_label_2
_geom_angle_atom_site_label_3
_geom_angle
_geom_angle_site_symmetry_1
_geom_angle_site_symmetry_3
_geom_angle_publ_flag
O1 Cu1 O1 143.07(14) . 2_656 ?
O1 Cu1 N1 102.18(10) . 2_656 ?
O1 Cu1 N1 93.19(10) 2_656 2_656 ?
O1 Cu1 N1 93.19(10) . . ?
O1 Cu1 N1 102.18(10) 2_656 . ?
N1 Cu1 N1 130.20(14) 2_656 . ?
C8 C9 H9A 109.5 . . ?
C8 C9 H9B 109.5 . . ?
H9A C9 H9B 109.5 . . ?
C8 C9 H9C 109.5 . . ?
H9A C9 H9C 109.5 . . ?
H9B C9 H9C 109.5 . . ?
O1 C7 C6 120.5(3) . . ?
O1 C7 C2 123.9(3) . . ?
C6 C7 C2 115.6(3) . . ?
C7 O1 Cu1 126.94(19) . . ?
C1 N1 C8 115.9(3) . . ?
C1 N1 Cu1 120.0(2) . . ?
C8 N1 Cu1 123.6(2) . . ?
C5 C6 C7 123.9(3) . . ?
C5 C6 Br1 118.7(2) . . ?
C7 C6 Br1 117.3(2) . . ?
C3 C2 C7 120.4(3) . . ?
C3 C2 C1 117.1(3) . . ?
C7 C2 C1 122.4(3) . . ?
C11 C10 C15 118.6(3) . . ?
C11 C10 C8 123.4(3) . . ?
C15 C10 C8 118.0(3) . . ?
C4 C3 C2 120.7(3) . . ?
C4 C3 H3 119.7 . . ?
C2 C3 H3 119.7 . . ?
C3 C4 C5 120.7(3) . . ?
C3 C4 Br2 119.7(3) . . ?
C5 C4 Br2 119.6(2) . . ?
C14 C15 C10 120.3(4) . . ?
C14 C15 H15 119.8 . . ?
C10 C15 H15 119.8 . . ?
N1 C1 C2 127.9(3) . . ?
N1 C1 H1 116.0 . . ?
C2 C1 H1 116.0 . . ?
N1 C8 C10 109.9(2) . . ?
N1 C8 C9 108.8(3) . . ?
C10 C8 C9 114.6(3) . . ?
N1 C8 H8 107.8 . . ?
C10 C8 H8 107.8 . . ?
C9 C8 H8 107.8 . . ?
C10 C11 C12 120.3(4) . . ?
C10 C11 H11 119.9 . . ?
C12 C11 H11 119.9 . . ?
C13 C12 C11 120.6(4) . . ?
C13 C12 H12 119.7 . . ?
C11 C12 H12 119.7 . . ?
C6 C5 C4 118.5(3) . . ?
C6 C5 H5 120.8 . . ?
C4 C5 H5 120.8 . . ?
C12 C13 C14 119.8(4) . . ?
C12 C13 H13 120.1 . . ?
C14 C13 H13 120.1 . . ?
C13 C14 C15 120.3(4) . . ?
C13 C14 H14 119.8 . . ?
C15 C14 H14 119.8 . . ?

loop_
_geom_bond_atom_site_label_1
_geom_bond_atom_site_label_2
_geom_bond_distance
_geom_bond_site_symmetry_2
_geom_bond_publ_flag
Cu1 O1 1.879(2) . ?
Cu1 O1 1.879(2) 2_656 ?
Cu1 N1 2.020(2) 2_656 ?
Cu1 N1 2.020(2) . ?
Br1 C6 1.902(3) . ?
Br2 C4 1.892(3) . ?
C9 C8 1.525(5) . ?
C9 H9A 0.9600 . ?
C9 H9B 0.9600 . ?
C9 H9C 0.9600 . ?
C7 O1 1.296(4) . ?
C7 C6 1.408(4) . ?
C7 C2 1.417(4) . ?
N1 C1 1.269(4) . ?
N1 C8 1.491(4) . ?
C6 C5 1.375(4) . ?
C2 C3 1.409(4) . ?
C2 C1 1.446(4) . ?
C10 C11 1.381(5) . ?
C10 C15 1.390(5) . ?
C10 C8 1.517(4) . ?
C3 C4 1.363(5) . ?
C3 H3 0.9300 . ?
C4 C5 1.391(5) . ?
C15 C14 1.385(6) . ?
C15 H15 0.9300 . ?
C1 H1 0.9300 . ?
C8 H8 0.9800 . ?
C11 C12 1.388(5) . ?
C11 H11 0.9300 . ?
C12 C13 1.362(6) . ?
C12 H12 0.9300 . ?
C5 H5 0.9300 . ?
C13 C14 1.370(6) . ?
C13 H13 0.9300 . ?
C14 H14 0.9300 . ?
